data_2225864
loop_
_publ_author_name
'Shahani, Tara'
'Fun, Hoong-Kun'
'Sarveswari, S.'
'Vijayakumar, V.'
'Reddy, B. Palakshi'

_publ_section_title
;
 3-Acetyl-6-chloro-2-methyl-4-phenylquinolinium perchlorate
;
_journal_coeditor_code HB5397
_journal_issue 5
_journal_name_full 'Acta Crystallographica Section E'
_journal_page_first o1192
_journal_page_last o1193
_journal_paper_doi 10.1107/S1600536810012900
_journal_volume 66
_journal_year 2010
_chemical_formula_iupac 'C18 H15 Cl N O + , Cl O4 -'
_chemical_formula_moiety 'C18 H15 Cl N O + , Cl O4 -'
_chemical_formula_sum 'C18 H15 Cl2 N O5'
_chemical_formula_weight 396.21
_chemical_name_systematic
;
3-Acetyl-6-chloro-2-methyl-4-phenylquinolinium perchlorate
;
_space_group_IT_number 2
_symmetry_cell_setting triclinic
_symmetry_space_group_name_Hall '-P 1'
_symmetry_space_group_name_H-M 'P -1'
_atom_sites_solution_hydrogens geom
_atom_sites_solution_primary direct
_atom_sites_solution_secondary difmap
_audit_creation_method SHELXL97
_cell_angle_alpha 92.4770(10)
_cell_angle_beta 91.9030(10)
_cell_angle_gamma 99.5500(10)
_cell_formula_units_Z 2
_cell_length_a 7.38620(10)
_cell_length_b 8.8519(2)
_cell_length_c 13.3378(3)
_cell_measurement_reflns_used 9929
_cell_measurement_temperature 100.00(10)
_cell_measurement_theta_max 35.13
_cell_measurement_theta_min 2.73
_cell_volume 858.44(3)
_computing_cell_refinement 'SAINT (Bruker, 2009)'
_computing_data_collection 'APEX2 (Bruker, 2009)'
_computing_data_reduction 'SAINT (Bruker, 2009)'
_computing_molecular_graphics 'SHELXTL (Sheldrick, 2008)'
_computing_publication_material
;
SHELXTL (Sheldrick, 2008) and PLATON (Spek, 2009)
;
_computing_structure_refinement 'SHELXTL (Sheldrick, 2008)'
_computing_structure_solution 'SHELXTL (Sheldrick, 2008)'
_diffrn_ambient_temperature 100.00(10)
_diffrn_measured_fraction_theta_full 0.990
_diffrn_measured_fraction_theta_max 0.990
_diffrn_measurement_device_type 'Bruker SMART APEXII CCD'
_diffrn_measurement_method '\f and \w scans'
_diffrn_radiation_monochromator graphite
_diffrn_radiation_source 'fine-focus sealed tube'
_diffrn_radiation_type MoK\a
_diffrn_radiation_wavelength 0.71073
_diffrn_reflns_av_R_equivalents 0.0191
_diffrn_reflns_av_sigmaI/netI 0.0155
_diffrn_reflns_limit_h_max 11
_diffrn_reflns_limit_h_min -11
_diffrn_reflns_limit_k_max 14
_diffrn_reflns_limit_k_min -13
_diffrn_reflns_limit_l_max 21
_diffrn_reflns_limit_l_min -21
_diffrn_reflns_number 27967
_diffrn_reflns_theta_full 34.99
_diffrn_reflns_theta_max 34.99
_diffrn_reflns_theta_min 1.53
_diffrn_standards_number 0
_exptl_absorpt_coefficient_mu 0.409
_exptl_absorpt_correction_T_max 0.898
_exptl_absorpt_correction_T_min 0.797
_exptl_absorpt_correction_type multi-scan
_exptl_absorpt_process_details '(SADABS; Bruker, 2009)'
_exptl_crystal_colour colourless
_exptl_crystal_density_diffrn 1.533
_exptl_crystal_density_method 'not measured'
_exptl_crystal_description block
_exptl_crystal_F_000 408
_exptl_crystal_size_max 0.58
_exptl_crystal_size_mid 0.54
_exptl_crystal_size_min 0.27
_refine_diff_density_max 0.685
_refine_diff_density_min -1.001
_refine_ls_extinction_method none
_refine_ls_goodness_of_fit_ref 1.092
_refine_ls_hydrogen_treatment refall
_refine_ls_matrix_type full
_refine_ls_number_parameters 295
_refine_ls_number_reflns 7482
_refine_ls_number_restraints 0
_refine_ls_restrained_S_all 1.092
_refine_ls_R_factor_all 0.0340
_refine_ls_R_factor_gt 0.0314
_refine_ls_shift/su_max_lt 0.001
_refine_ls_shift/su_mean 0.000
_refine_ls_structure_factor_coef Fsqd
_refine_ls_weighting_details 'calc w = 1/[\s^2^(Fo^2^)+(0.0636P)^2^+0.2949P] where P=(Fo^2^+2Fc^2^)/3'
_refine_ls_weighting_scheme calc
_refine_ls_wR_factor_gt 0.1027
_refine_ls_wR_factor_ref 0.1084
_reflns_number_gt 6933
_reflns_number_total 7482
_reflns_threshold_expression I>2\s(I)
_cod_data_source_file hb5397.cif
_cod_data_source_block I
_cod_database_code 2225864
_cod_database_fobs_code 2225864

loop_
_symmetry_equiv_pos_as_xyz
'x, y, z'
'-x, -y, -z'

loop_
_atom_site_type_symbol
_atom_site_label
_atom_site_fract_x
_atom_site_fract_y
_atom_site_fract_z
_atom_site_U_iso_or_equiv
_atom_site_adp_type
_atom_site_calc_flag
_atom_site_refinement_flags
_atom_site_occupancy
_atom_site_disorder_assembly
_atom_site_disorder_group
Cl Cl1 0.57962(3) -0.15711(3) 0.127788(19) 0.01984(6) Uani d . 1 . .
O O1 -0.34868(10) 0.25202(9) 0.18488(6) 0.02125(14) Uani d . 1 . .
N N1 -0.06256(10) -0.06546(8) 0.35547(5) 0.01256(12) Uani d . 1 . .
C C1 -0.15762(11) 0.04733(9) 0.34086(6) 0.01226(13) Uani d . 1 . .
C C2 0.08539(11) -0.08886(9) 0.30060(6) 0.01178(13) Uani d . 1 . .
C C3 0.17738(12) -0.21217(10) 0.32169(6) 0.01442(14) Uani d . 1 . .
C C4 0.32724(13) -0.23218(10) 0.26722(7) 0.01553(14) Uani d . 1 . .
C C5 0.38693(12) -0.12954(10) 0.19231(7) 0.01427(14) Uani d . 1 . .
C C6 0.29771(11) -0.01015(9) 0.16974(6) 0.01300(13) Uani d . 1 . .
C C7 0.14195(11) 0.01160(9) 0.22419(6) 0.01113(12) Uani d . 1 . .
C C8 0.03934(11) 0.13153(9) 0.20510(6) 0.01083(12) Uani d . 1 . .
C C9 -0.10849(11) 0.14720(9) 0.26283(6) 0.01146(12) Uani d . 1 . .
C C10 0.09383(11) 0.23714(9) 0.12361(6) 0.01128(12) Uani d . 1 . .
C C11 -0.00355(12) 0.21724(10) 0.03113(6) 0.01471(14) Uani d . 1 . .
C C12 0.05201(13) 0.31380(11) -0.04601(7) 0.01646(15) Uani d . 1 . .
C C13 0.20163(13) 0.43138(10) -0.03026(7) 0.01619(15) Uani d . 1 . .
C C14 0.29697(13) 0.45204(10) 0.06228(7) 0.01649(15) Uani d . 1 . .
C C15 0.24533(12) 0.35437(10) 0.13932(6) 0.01454(14) Uani d . 1 . .
C C16 -0.21861(12) 0.27461(10) 0.24424(6) 0.01340(13) Uani d . 1 . .
C C17 -0.15358(17) 0.42459(12) 0.30030(8) 0.02276(18) Uani d . 1 . .
C C18 -0.31035(13) 0.06418(11) 0.40871(7) 0.01699(15) Uani d . 1 . .
H H3A 0.137(2) -0.2799(18) 0.3733(12) 0.017(3) Uiso d . 1 . .
H H4A 0.394(3) -0.310(2) 0.2795(13) 0.029(4) Uiso d . 1 . .
H H6A 0.343(2) 0.0569(18) 0.1200(11) 0.016(3) Uiso d . 1 . .
H H11A -0.117(2) 0.1334(19) 0.0189(12) 0.022(4) Uiso d . 1 . .
H H12A -0.013(2) 0.2955(19) -0.1119(13) 0.023(4) Uiso d . 1 . .
H H13A 0.239(2) 0.5034(19) -0.0772(12) 0.021(4) Uiso d . 1 . .
H H14A 0.394(2) 0.5305(19) 0.0737(12) 0.021(4) Uiso d . 1 . .
H H15A 0.306(2) 0.3656(18) 0.2039(12) 0.020(4) Uiso d . 1 . .
H H17A -0.033(3) 0.460(2) 0.2780(14) 0.031(4) Uiso d . 1 . .
H H17B -0.242(3) 0.488(2) 0.2843(15) 0.037(5) Uiso d . 1 . .
H H17C -0.153(3) 0.418(3) 0.3570(18) 0.045(6) Uiso d . 1 . .
H H18A -0.281(3) 0.154(3) 0.4486(16) 0.042(5) Uiso d . 1 . .
H H18B -0.424(3) 0.078(2) 0.3754(14) 0.031(4) Uiso d . 1 . .
H H18C -0.334(3) -0.026(2) 0.4431(15) 0.037(5) Uiso d . 1 . .
H H1N1 -0.089(3) -0.121(2) 0.4034(14) 0.030(4) Uiso d . 1 . .
Cl Cl2 0.28102(3) 0.33444(2) 0.461521(15) 0.01541(5) Uani d . 1 . .
O O2 0.27428(10) 0.49972(8) 0.45103(6) 0.02070(14) Uani d . 1 . .
O O3 0.10191(10) 0.25407(9) 0.48844(6) 0.01977(14) Uani d . 1 . .
O O4 0.40805(10) 0.32400(9) 0.55505(5) 0.01960(13) Uani d . 1 . .
O O5 0.35420(12) 0.26779(11) 0.37509(6) 0.02648(16) Uani d . 1 . .

loop_
_atom_site_aniso_label
_atom_site_aniso_U_11
_atom_site_aniso_U_22
_atom_site_aniso_U_33
_atom_site_aniso_U_12
_atom_site_aniso_U_13
_atom_site_aniso_U_23
Cl1 0.01521(10) 0.01761(10) 0.02749(11) 0.00551(7) 0.00402(7) -0.00306(8)
O1 0.0153(3) 0.0210(3) 0.0279(4) 0.0044(2) -0.0042(2) 0.0044(3)
N1 0.0142(3) 0.0112(3) 0.0124(3) 0.0017(2) 0.0016(2) 0.0031(2)
C1 0.0126(3) 0.0116(3) 0.0126(3) 0.0015(2) 0.0012(2) 0.0020(2)
C2 0.0132(3) 0.0103(3) 0.0118(3) 0.0020(2) -0.0002(2) 0.0013(2)
C3 0.0180(3) 0.0117(3) 0.0140(3) 0.0042(3) -0.0018(3) 0.0020(2)
C4 0.0176(4) 0.0132(3) 0.0166(3) 0.0058(3) -0.0025(3) 0.0003(3)
C5 0.0129(3) 0.0133(3) 0.0170(3) 0.0039(2) -0.0002(3) -0.0016(3)
C6 0.0128(3) 0.0118(3) 0.0146(3) 0.0025(2) 0.0011(2) 0.0005(2)
C7 0.0116(3) 0.0100(3) 0.0119(3) 0.0021(2) 0.0001(2) 0.0011(2)
C8 0.0113(3) 0.0095(3) 0.0116(3) 0.0012(2) 0.0002(2) 0.0018(2)
C9 0.0116(3) 0.0108(3) 0.0122(3) 0.0020(2) 0.0011(2) 0.0024(2)
C10 0.0122(3) 0.0104(3) 0.0116(3) 0.0023(2) 0.0016(2) 0.0025(2)
C11 0.0155(3) 0.0150(3) 0.0133(3) 0.0014(3) -0.0009(2) 0.0024(3)
C12 0.0191(4) 0.0187(4) 0.0126(3) 0.0050(3) 0.0013(3) 0.0038(3)
C13 0.0195(4) 0.0149(3) 0.0159(3) 0.0057(3) 0.0063(3) 0.0054(3)
C14 0.0170(4) 0.0140(3) 0.0180(3) -0.0002(3) 0.0045(3) 0.0033(3)
C15 0.0143(3) 0.0141(3) 0.0144(3) -0.0002(3) 0.0010(2) 0.0022(2)
C16 0.0132(3) 0.0136(3) 0.0146(3) 0.0042(2) 0.0033(2) 0.0042(2)
C17 0.0308(5) 0.0161(4) 0.0229(4) 0.0101(3) -0.0037(4) -0.0030(3)
C18 0.0164(4) 0.0185(4) 0.0171(3) 0.0039(3) 0.0060(3) 0.0045(3)
Cl2 0.01584(9) 0.01583(9) 0.01397(9) 0.00038(6) -0.00013(6) 0.00351(6)
O2 0.0187(3) 0.0142(3) 0.0297(4) 0.0028(2) -0.0018(3) 0.0094(2)
O3 0.0148(3) 0.0220(3) 0.0209(3) -0.0037(2) -0.0018(2) 0.0106(2)
O4 0.0200(3) 0.0196(3) 0.0181(3) 0.0001(2) -0.0077(2) 0.0070(2)
O5 0.0264(4) 0.0343(4) 0.0192(3) 0.0083(3) 0.0016(3) -0.0065(3)

loop_
_atom_type_symbol
_atom_type_description
_atom_type_scat_dispersion_real
_atom_type_scat_dispersion_imag
_atom_type_scat_source
C C 0.0033 0.0016 'International Tables Vol C Tables 4.2.6.8 and 6.1.1.4'
H H 0.0000 0.0000 'International Tables Vol C Tables 4.2.6.8 and 6.1.1.4'
N N 0.0061 0.0033 'International Tables Vol C Tables 4.2.6.8 and 6.1.1.4'
O O 0.0106 0.0060 'International Tables Vol C Tables 4.2.6.8 and 6.1.1.4'
Cl Cl 0.1484 0.1585 'International Tables Vol C Tables 4.2.6.8 and 6.1.1.4'

loop_
_geom_angle_atom_site_label_1
_geom_angle_atom_site_label_2
_geom_angle_atom_site_label_3
_geom_angle_site_symmetry_1
_geom_angle_site_symmetry_3
_geom_angle
_geom_angle_publ_flag
C1 N1 C2 . . 123.82(7) ?
C1 N1 H1N1 . . 118.1(13) ?
C2 N1 H1N1 . . 117.9(13) ?
N1 C1 C9 . . 118.77(7) ?
N1 C1 C18 . . 118.45(7) ?
C9 C1 C18 . . 122.77(8) ?
N1 C2 C7 . . 118.94(7) ?
N1 C2 C3 . . 119.61(7) ?
C7 C2 C3 . . 121.45(8) ?
C4 C3 C2 . . 118.80(8) ?
C4 C3 H3A . . 120.4(10) ?
C2 C3 H3A . . 120.8(10) ?
C3 C4 C5 . . 119.88(8) ?
C3 C4 H4A . . 121.9(11) ?
C5 C4 H4A . . 118.2(11) ?
C6 C5 C4 . . 122.16(8) ?
C6 C5 Cl1 . . 119.75(7) ?
C4 C5 Cl1 . . 118.09(7) ?
C5 C6 C7 . . 118.88(8) ?
C5 C6 H6A . . 119.5(10) ?
C7 C6 H6A . . 121.6(10) ?
C2 C7 C6 . . 118.79(7) ?
C2 C7 C8 . . 118.43(7) ?
C6 C7 C8 . . 122.77(7) ?
C9 C8 C7 . . 119.31(7) ?
C9 C8 C10 . . 121.17(7) ?
C7 C8 C10 . . 119.52(7) ?
C8 C9 C1 . . 120.67(7) ?
C8 C9 C16 . . 120.14(7) ?
C1 C9 C16 . . 119.18(7) ?
C11 C10 C15 . . 120.21(7) ?
C11 C10 C8 . . 120.13(7) ?
C15 C10 C8 . . 119.65(7) ?
C12 C11 C10 . . 119.78(8) ?
C12 C11 H11A . . 119.0(9) ?
C10 C11 H11A . . 121.2(9) ?
C13 C12 C11 . . 120.12(8) ?
C13 C12 H12A . . 120.6(10) ?
C11 C12 H12A . . 119.3(10) ?
C12 C13 C14 . . 119.96(8) ?
C12 C13 H13A . . 123.8(10) ?
C14 C13 H13A . . 116.1(10) ?
C13 C14 C15 . . 120.52(8) ?
C13 C14 H14A . . 120.5(10) ?
C15 C14 H14A . . 119.0(10) ?
C14 C15 C10 . . 119.40(8) ?
C14 C15 H15A . . 123.0(10) ?
C10 C15 H15A . . 117.5(10) ?
O1 C16 C17 . . 123.74(8) ?
O1 C16 C9 . . 119.76(8) ?
C17 C16 C9 . . 116.48(8) ?
C16 C17 H17A . . 106.1(11) ?
C16 C17 H17B . . 105.6(12) ?
H17A C17 H17B . . 114.6(16) ?
C16 C17 H17C . . 112.6(17) ?
H17A C17 H17C . . 111(2) ?
H17B C17 H17C . . 107(2) ?
C1 C18 H18A . . 110.3(13) ?
C1 C18 H18B . . 115.2(11) ?
H18A C18 H18B . . 101.8(17) ?
C1 C18 H18C . . 106.8(13) ?
H18A C18 H18C . . 115.6(17) ?
H18B C18 H18C . . 107.4(16) ?
O5 Cl2 O3 . . 114.23(5) ?
O5 Cl2 O2 . . 111.92(5) ?
O3 Cl2 O2 . . 110.06(5) ?
O5 Cl2 O4 . . 109.31(5) ?
O3 Cl2 O4 . . 104.17(4) ?
O2 Cl2 O4 . . 106.60(4) ?

loop_
_geom_bond_atom_site_label_1
_geom_bond_atom_site_label_2
_geom_bond_site_symmetry_2
_geom_bond_distance
_geom_bond_publ_flag
Cl1 C5 . 1.7332(9) ?
O1 C16 . 1.2090(11) ?
N1 C1 . 1.3296(11) ?
N1 C2 . 1.3740(11) ?
N1 H1N1 . 0.829(19) ?
C1 C9 . 1.4123(11) ?
C1 C18 . 1.4919(12) ?
C2 C7 . 1.4097(11) ?
C2 C3 . 1.4115(12) ?
C3 C4 . 1.3754(13) ?
C3 H3A . 0.954(16) ?
C4 C5 . 1.4117(13) ?
C4 H4A . 0.926(19) ?
C5 C6 . 1.3738(12) ?
C6 C7 . 1.4159(11) ?
C6 H6A . 0.942(15) ?
C7 C8 . 1.4295(11) ?
C8 C9 . 1.3788(11) ?
C8 C10 . 1.4864(11) ?
C9 C16 . 1.5200(12) ?
C10 C11 . 1.3965(11) ?
C10 C15 . 1.3976(12) ?
C11 C12 . 1.3946(12) ?
C11 H11A . 1.025(17) ?
C12 C13 . 1.3903(14) ?
C12 H12A . 0.981(17) ?
C13 C14 . 1.3903(13) ?
C13 H13A . 0.929(16) ?
C14 C15 . 1.3936(12) ?
C14 H14A . 0.917(17) ?
C15 H15A . 0.952(16) ?
C16 C17 . 1.4937(14) ?
C17 H17A . 0.956(19) ?
C17 H17B . 0.95(2) ?
C17 H17C . 0.76(2) ?
C18 H18A . 0.93(2) ?
C18 H18B . 0.963(19) ?
C18 H18C . 0.93(2) ?
Cl2 O5 . 1.4344(8) ?
Cl2 O3 . 1.4583(7) ?
Cl2 O2 . 1.4846(7) ?
Cl2 O4 . 1.5512(7) ?

loop_
_geom_hbond_atom_site_label_D
_geom_hbond_atom_site_label_H
_geom_hbond_atom_site_label_A
_geom_hbond_site_symmetry_A
_geom_hbond_distance_DH
_geom_hbond_distance_HA
_geom_hbond_distance_DA
_geom_hbond_angle_DHA
_geom_hbond_publ_flag
N1 H1N1 O3 2_556 0.832(18) 1.896(18) 2.7177(10) 169(2) yes
C3 H3A O2 1_545 0.955(16) 2.583(16) 3.3010(11) 132.2(12) yes
C15 H15A O5 . 0.951(16) 2.512(16) 3.3716(12) 150.4(13) yes
C18 H18B O5 1_455 0.97(2) 2.53(2) 3.3266(13) 139.5(14) yes
C12 H12A Cg1 2_555 0.981(17) 2.694(17) 3.5810(10) 150.6(13) yes

loop_
_geom_torsion_atom_site_label_1
_geom_torsion_atom_site_label_2
_geom_torsion_atom_site_label_3
_geom_torsion_atom_site_label_4
_geom_torsion_site_symmetry_1
_geom_torsion_site_symmetry_2
_geom_torsion_site_symmetry_3
_geom_torsion_site_symmetry_4
_geom_torsion
_geom_torsion_publ_flag
C2 N1 C1 C9 . . . . 1.85(12) ?
C2 N1 C1 C18 . . . . -177.33(8) ?
C1 N1 C2 C7 . . . . 0.14(12) ?
C1 N1 C2 C3 . . . . -179.90(8) ?
N1 C2 C3 C4 . . . . -178.83(8) ?
C7 C2 C3 C4 . . . . 1.12(13) ?
C2 C3 C4 C5 . . . . 0.44(13) ?
C3 C4 C5 C6 . . . . -1.37(13) ?
C3 C4 C5 Cl1 . . . . 178.54(7) ?
C4 C5 C6 C7 . . . . 0.70(13) ?
Cl1 C5 C6 C7 . . . . -179.20(6) ?
N1 C2 C7 C6 . . . . 178.19(7) ?
C3 C2 C7 C6 . . . . -1.77(12) ?
N1 C2 C7 C8 . . . . -1.72(11) ?
C3 C2 C7 C8 . . . . 178.32(7) ?
C5 C6 C7 C2 . . . . 0.84(12) ?
C5 C6 C7 C8 . . . . -179.25(8) ?
C2 C7 C8 C9 . . . . 1.28(11) ?
C6 C7 C8 C9 . . . . -178.63(7) ?
C2 C7 C8 C10 . . . . -178.80(7) ?
C6 C7 C8 C10 . . . . 1.30(12) ?
C7 C8 C9 C1 . . . . 0.70(12) ?
C10 C8 C9 C1 . . . . -179.22(7) ?
C7 C8 C9 C16 . . . . 179.58(7) ?
C10 C8 C9 C16 . . . . -0.34(12) ?
N1 C1 C9 C8 . . . . -2.26(12) ?
C18 C1 C9 C8 . . . . 176.88(8) ?
N1 C1 C9 C16 . . . . 178.84(7) ?
C18 C1 C9 C16 . . . . -2.01(12) ?
C9 C8 C10 C11 . . . . -78.54(10) ?
C7 C8 C10 C11 . . . . 101.54(10) ?
C9 C8 C10 C15 . . . . 102.80(10) ?
C7 C8 C10 C15 . . . . -77.12(10) ?
C15 C10 C11 C12 . . . . 0.67(13) ?
C8 C10 C11 C12 . . . . -177.97(8) ?
C10 C11 C12 C13 . . . . -1.27(14) ?
C11 C12 C13 C14 . . . . 0.51(14) ?
C12 C13 C14 C15 . . . . 0.86(14) ?
C13 C14 C15 C10 . . . . -1.44(14) ?
C11 C10 C15 C14 . . . . 0.67(13) ?
C8 C10 C15 C14 . . . . 179.32(8) ?
C8 C9 C16 O1 . . . . 89.51(11) ?
C1 C9 C16 O1 . . . . -91.59(10) ?
C8 C9 C16 C17 . . . . -88.92(10) ?
C1 C9 C16 C17 . . . . 89.98(10) ?

loop_
_cod_related_entry_id
_cod_related_entry_database
_cod_related_entry_code
1 ChemSpider 30656073
